data_7113998
loop_
_publ_author_name
'Lu, Jack Y.'
'Babb, Amy M.'

_publ_section_title
;
 An extremely stable open-framework metal--organic polymer with expandable
 structure and selective adsorption capabilityElectronic supplementary
 information (ESI) available: Figs. S1 and S2: views of propanol inclusion
 structure. See http://www.rsc.org/suppdata/cc/b2/b200213b/
;
_journal_issue 13
_journal_name_full 'Chemical Communications'
_journal_page_first 1340
_journal_paper_doi 10.1039/b200213b
_journal_year 2002
_chemical_formula_moiety 'C12 H8 N2 O4 Cu, C H4 O'
_chemical_formula_sum 'C13 H12 Cu N2 O5'
_chemical_formula_weight 339.79
_chemical_name_systematic
; 
? 
;
_space_group_IT_number 9
_symmetry_cell_setting monoclinic
_symmetry_space_group_name_Hall 'C -2yc'
_symmetry_space_group_name_H-M 'C 1 c 1'
_atom_sites_solution_hydrogens geom
_atom_sites_solution_primary direct
_atom_sites_solution_secondary difmap
_audit_creation_method SHELXL-97
_cell_angle_alpha 90.00
_cell_angle_beta 96.920(1)
_cell_angle_gamma 90.00
_cell_formula_units_Z 4
_cell_length_a 4.9213(3)
_cell_length_b 25.1423(16)
_cell_length_c 10.8011(7)
_cell_measurement_reflns_used 2953
_cell_measurement_temperature 223(2)
_cell_measurement_theta_max 25.00
_cell_measurement_theta_min 1.62
_cell_volume 1326.71(15)
_computing_cell_refinement 'Bruker SAINT software (Bruker, 1999)'
_computing_data_collection 'Siemens SMART software (Siemens, 1996)'
_computing_data_reduction 'Bruker SAINT software (Bruker, 1999)'
_computing_structure_refinement 'SHELXL-97 (Sheldrick, 1997)'
_computing_structure_solution 'SHELXS-97 (Sheldrick, 1997)'
_diffrn_ambient_temperature 223(2)
_diffrn_detector_area_resol_mean 1K
_diffrn_measured_fraction_theta_full 0.996
_diffrn_measured_fraction_theta_max 0.996
_diffrn_measurement_device_type 'Siemens SMART CCD'
_diffrn_measurement_method CCD
_diffrn_radiation_monochromator graphite
_diffrn_radiation_source 'fine-focus sealed tube'
_diffrn_radiation_type MoK\a
_diffrn_radiation_wavelength 0.71073
_diffrn_reflns_av_R_equivalents 0.0275
_diffrn_reflns_av_sigmaI/netI 0.0136
_diffrn_reflns_limit_h_max 5
_diffrn_reflns_limit_h_min -5
_diffrn_reflns_limit_k_max 29
_diffrn_reflns_limit_k_min 0
_diffrn_reflns_limit_l_max 12
_diffrn_reflns_limit_l_min -5
_diffrn_reflns_number 3468
_diffrn_reflns_theta_full 25.00
_diffrn_reflns_theta_max 25.00
_diffrn_reflns_theta_min 1.62
_diffrn_standards_decay_% 0.0
_exptl_absorpt_coefficient_mu 1.670
_exptl_absorpt_correction_T_max 0.9332
_exptl_absorpt_correction_T_min 0.7361
_exptl_absorpt_correction_type empirical
_exptl_crystal_colour Blue
_exptl_crystal_density_diffrn 1.701
_exptl_crystal_density_method 'not measured'
_exptl_crystal_description 'Thick plate'
_exptl_crystal_F_000 692
_exptl_crystal_size_max 0.25
_exptl_crystal_size_mid 0.20
_exptl_crystal_size_min 0.10
_refine_diff_density_max 0.344
_refine_diff_density_min -0.266
_refine_diff_density_rms 0.051
_refine_ls_abs_structure_details 'Flack H D (1983), Acta Cryst. A39, 876-881'
_refine_ls_abs_structure_Flack -0.011(12)
_refine_ls_extinction_coef 0.0001(4)
_refine_ls_extinction_expression Fc^*^=kFc[1+0.001xFc^2^\l^3^/sin(2\q)]^-1/4^
_refine_ls_extinction_method SHELXL
_refine_ls_goodness_of_fit_ref 1.043
_refine_ls_hydrogen_treatment mixed
_refine_ls_matrix_type full
_refine_ls_number_parameters 191
_refine_ls_number_reflns 1540
_refine_ls_number_restraints 4
_refine_ls_restrained_S_all 1.044
_refine_ls_R_factor_all 0.0207
_refine_ls_R_factor_gt 0.0193
_refine_ls_shift/su_max 0.242
_refine_ls_shift/su_mean 0.009
_refine_ls_structure_factor_coef Fsqd
_refine_ls_weighting_details 'calc w=1/[\s^2^(Fo^2^)+(0.0343P)^2^+1.2455P] where P=(Fo^2^+2Fc^2^)/3'
_refine_ls_weighting_scheme calc
_refine_ls_wR_factor_gt 0.0501
_refine_ls_wR_factor_ref 0.0513
_reflns_number_gt 1471
_reflns_number_total 1570
_reflns_threshold_expression >4sigma(I)
_cod_data_source_file b200213b.txt
_cod_data_source_block Spiral_complex_3
_cod_depositor_comments
;
The following automatic conversions were performed:

'_symmetry_cell_setting' value 'Monoclinic' changed to 'monoclinic'
according to
/usr/data/users/saulius/automatic-downloads/retrospective/RSC/lib/dictionaries/cif_core.dic
dictionary named 'cif_core.dic' version 2.4.2 from
2011-04-26.

'_exptl_absorpt_correction_type' value 'Empirical'
changed to 'empirical' according to
/usr/data/users/saulius/automatic-downloads/retrospective/RSC/lib/dictionaries/cif_core.dic
dictionary named 'cif_core.dic' version 2.4.2 from 2011-04-26.

Automatic conversion script
Id: cif_fix_values 2281 2013-09-26 08:29:07Z andrius 
;
_cod_original_sg_symbol_H-M Cc
_cod_original_formula_sum 'C13 H12 N2 O5 Cu'
_cod_database_code 7113998

loop_
_symmetry_equiv_pos_as_xyz
'x, y, z'
'x, -y, z+1/2'
'x+1/2, y+1/2, z'
'x+1/2, -y+1/2, z+1/2'

loop_
_atom_site_label
_atom_site_type_symbol
_atom_site_fract_x
_atom_site_fract_y
_atom_site_fract_z
_atom_site_U_iso_or_equiv
_atom_site_adp_type
_atom_site_occupancy
_atom_site_symmetry_multiplicity
_atom_site_calc_flag
_atom_site_refinement_flags
_atom_site_disorder_assembly
_atom_site_disorder_group
Cu Cu 0.05710(5) 0.113292(10) 0.78433(4) 0.01315(11) Uani 1 1 d . . .
O1 O 0.3834(5) 0.33103(11) 1.1718(3) 0.0174(6) Uani 1 1 d . . .
O2 O 0.6818(5) 0.34493(9) 1.0355(3) 0.0334(6) Uani 1 1 d . . .
O3 O -0.7070(5) -0.06175(9) 0.3822(2) 0.0178(6) Uani 1 1 d . . .
O4 O -0.3073(4) -0.10482(8) 0.3939(2) 0.0192(5) Uani 1 1 d . . .
N1 N 0.2078(6) 0.17570(13) 0.8879(3) 0.0168(7) Uani 1 1 d . . .
N2 N -0.1040(5) 0.05429(12) 0.6719(3) 0.0161(7) Uani 1 1 d . . .
C1 C 0.1129(8) 0.19115(14) 0.9936(4) 0.0212(9) Uani 1 1 d . . .
H1 H -0.0172 0.1697 1.0266 0.025 Uiso 1 1 calc R . .
C2 C 0.1978(8) 0.23707(14) 1.0557(4) 0.0213(9) Uani 1 1 d . . .
H2 H 0.1259 0.2467 1.1293 0.026 Uiso 1 1 calc R . .
C3 C 0.3911(7) 0.26911(15) 1.0086(4) 0.0172(8) Uani 1 1 d . . .
C4 C 0.4951(6) 0.25251(12) 0.9003(3) 0.0205(7) Uani 1 1 d . . .
H4 H 0.6284 0.2728 0.8664 0.025 Uiso 1 1 calc R . .
C5 C 0.3996(6) 0.20596(12) 0.8441(3) 0.0203(7) Uani 1 1 d . . .
H5 H 0.4719 0.1948 0.7717 0.024 Uiso 1 1 calc R . .
C6 C 0.4972(7) 0.31984(14) 1.0760(4) 0.0175(8) Uani 1 1 d . . .
C7 C -0.3362(7) 0.06313(12) 0.5943(4) 0.0206(7) Uani 1 1 d . . .
H7 H -0.4195 0.0968 0.5948 0.025 Uiso 1 1 calc R . .
C8 C -0.4553(7) 0.02471(12) 0.5144(4) 0.0213(7) Uani 1 1 d . . .
H8 H -0.6184 0.0322 0.4627 0.026 Uiso 1 1 calc R . .
C9 C -0.3347(6) -0.02512(12) 0.5101(3) 0.0154(6) Uani 1 1 d . . .
C10 C -0.0986(6) -0.03456(12) 0.5911(3) 0.0195(7) Uani 1 1 d . . .
H10 H -0.0109 -0.0678 0.5918 0.023 Uiso 1 1 calc R . .
C11 C 0.0063(6) 0.00543(11) 0.6708(3) 0.0188(7) Uani 1 1 d . . .
H11 H 0.1628 -0.0019 0.7271 0.023 Uiso 1 1 calc R . .
C12 C -0.4547(6) -0.06785(11) 0.4213(3) 0.0153(6) Uani 1 1 d . . .
O5 O 0.7359(14) 0.3686(3) 0.7766(9) 0.049(2) Uiso 0.50 1 d PD A 1
H5A H 0.7085 0.3657 0.8619 0.058 Uiso 0.50 1 calc PR A 1
C13 C 1.0271(17) 0.3738(5) 0.7668(16) 0.047(4) Uiso 0.50 1 d PD A 1
H13A H 1.1062 0.4001 0.8261 0.070 Uiso 0.50 1 calc PR A 1
H13B H 1.0527 0.3848 0.6829 0.070 Uiso 0.50 1 calc PR A 1
H13C H 1.1165 0.3398 0.7848 0.070 Uiso 0.50 1 calc PR A 1
O5' O 0.7500(13) 0.3817(3) 0.7961(8) 0.0370(19) Uiso 0.50 1 d PD B 2
H5B H 0.7355 0.3765 0.8822 0.044 Uiso 0.50 1 calc PR B 2
C13' C 1.0143(18) 0.3615(5) 0.7674(15) 0.048(4) Uiso 0.50 1 d PD B 2
H13D H 1.1609 0.3813 0.8146 0.072 Uiso 0.50 1 calc PR B 2
H13E H 1.0263 0.3656 0.6789 0.072 Uiso 0.50 1 calc PR B 2
H13F H 1.0308 0.3242 0.7896 0.072 Uiso 0.50 1 calc PR B 2

loop_
_atom_site_aniso_label
_atom_site_aniso_U_11
_atom_site_aniso_U_22
_atom_site_aniso_U_33
_atom_site_aniso_U_23
_atom_site_aniso_U_13
_atom_site_aniso_U_12
Cu 0.01583(17) 0.00952(16) 0.01300(17) 0.0002(2) -0.00277(11) -0.00011(17)
O1 0.0217(14) 0.0122(12) 0.0172(15) -0.0023(11) -0.0022(12) -0.0019(9)
O2 0.0367(14) 0.0281(12) 0.0374(15) -0.0125(12) 0.0125(12) -0.0170(11)
O3 0.0167(11) 0.0130(11) 0.0215(14) -0.0014(11) -0.0065(11) 0.0021(9)
O4 0.0181(10) 0.0165(10) 0.0230(13) -0.0056(10) 0.0029(10) 0.0016(8)
N1 0.0195(16) 0.0153(16) 0.0144(17) 0.0014(13) -0.0024(14) 0.0011(12)
N2 0.0177(14) 0.0140(14) 0.0162(16) -0.0015(12) 0.0002(12) -0.0008(10)
C1 0.0256(18) 0.0175(18) 0.021(2) 0.0012(15) 0.0055(16) -0.0056(13)
C2 0.026(2) 0.0205(19) 0.017(2) -0.0061(17) 0.0042(17) -0.0034(14)
C3 0.0180(18) 0.0152(16) 0.018(2) 0.0009(15) -0.0001(16) 0.0006(13)
C4 0.0225(17) 0.0185(15) 0.0215(18) -0.0019(14) 0.0058(14) -0.0053(12)
C5 0.0245(16) 0.0210(15) 0.0154(16) -0.0023(14) 0.0029(13) -0.0023(13)
C6 0.0199(16) 0.0129(16) 0.018(2) -0.0033(15) -0.0032(15) 0.0005(13)
C7 0.0219(16) 0.0113(14) 0.0263(19) 0.0022(15) -0.0058(15) 0.0026(12)
C8 0.0167(16) 0.0207(16) 0.0240(19) -0.0035(15) -0.0082(14) 0.0022(12)
C9 0.0151(14) 0.0157(15) 0.0154(17) -0.0001(13) 0.0019(13) -0.0016(11)
C10 0.0190(15) 0.0147(14) 0.0238(18) -0.0030(13) -0.0022(13) 0.0030(12)
C11 0.0164(14) 0.0162(14) 0.0219(18) -0.0014(14) -0.0057(13) 0.0035(11)
C12 0.0202(16) 0.0144(14) 0.0109(15) 0.0020(13) 0.0008(13) -0.0034(12)

loop_
_atom_type_symbol
_atom_type_description
_atom_type_scat_dispersion_real
_atom_type_scat_dispersion_imag
_atom_type_scat_source
C C 0.0033 0.0016 'International Tables Vol C Tables 4.2.6.8 and 6.1.1.4'
H H 0.0000 0.0000 'International Tables Vol C Tables 4.2.6.8 and 6.1.1.4'
N N 0.0061 0.0033 'International Tables Vol C Tables 4.2.6.8 and 6.1.1.4'
O O 0.0106 0.0060 'International Tables Vol C Tables 4.2.6.8 and 6.1.1.4'
Cu Cu 0.3201 1.2651 'International Tables Vol C Tables 4.2.6.8 and 6.1.1.4'

loop_
_geom_angle_atom_site_label_1
_geom_angle_atom_site_label_2
_geom_angle_atom_site_label_3
_geom_angle
_geom_angle_site_symmetry_1
_geom_angle_site_symmetry_3
O3 Cu O1 169.08(10) 2_655 4_454
O3 Cu N1 93.49(12) 2_655 .
O1 Cu N1 83.87(10) 4_454 .
O3 Cu N2 90.16(9) 2_655 .
O1 Cu N2 92.35(13) 4_454 .
N1 Cu N2 176.19(14) . .
O3 Cu O4 96.32(9) 2_655 2
O1 Cu O4 94.39(9) 4_454 2
N1 Cu O4 92.57(11) . 2
N2 Cu O4 88.11(10) . 2
C6 O1 Cu 117.3(2) . 4
C12 O3 Cu 126.1(2) . 2_454
C12 O4 Cu 135.8(2) . 2_554
C1 N1 C5 117.8(3) . .
C1 N1 Cu 123.7(3) . .
C5 N1 Cu 118.3(3) . .
C11 N2 C7 117.2(3) . .
C11 N2 Cu 123.2(2) . .
C7 N2 Cu 119.6(2) . .
N1 C1 C2 122.8(4) . .
C1 C2 C3 119.3(3) . .
C2 C3 C4 118.0(3) . .
C2 C3 C6 121.3(3) . .
C4 C3 C6 120.6(3) . .
C5 C4 C3 118.9(3) . .
N1 C5 C4 123.0(3) . .
O2 C6 O1 126.5(3) . .
O2 C6 C3 119.0(3) . .
O1 C6 C3 114.5(3) . .
N2 C7 C8 122.5(3) . .
C7 C8 C9 120.1(3) . .
C10 C9 C8 117.5(3) . .
C10 C9 C12 120.8(3) . .
C8 C9 C12 121.7(3) . .
C11 C10 C9 119.3(3) . .
N2 C11 C10 123.3(3) . .
O4 C12 O3 126.1(3) . .
O4 C12 C9 119.4(3) . .
O3 C12 C9 114.6(3) . .

loop_
_geom_bond_atom_site_label_1
_geom_bond_atom_site_label_2
_geom_bond_distance
_geom_bond_site_symmetry_2
Cu O3 1.962(2) 2_655
Cu O1 1.979(3) 4_454
Cu N1 2.016(3) .
Cu N2 2.018(3) .
Cu O4 2.275(2) 2
O1 C6 1.266(5) .
O1 Cu 1.979(3) 4
O2 C6 1.229(4) .
O3 C12 1.272(4) .
O3 Cu 1.962(2) 2_454
O4 C12 1.236(4) .
O4 Cu 2.275(2) 2_554
N1 C1 1.343(5) .
N1 C5 1.342(5) .
N2 C11 1.344(4) .
N2 C7 1.352(4) .
C1 C2 1.375(5) .
C2 C3 1.389(4) .
C3 C4 1.396(5) .
C3 C6 1.529(5) .
C4 C5 1.375(4) .
C7 C8 1.379(5) .
C8 C9 1.390(4) .
C9 C10 1.388(4) .
C9 C12 1.512(4) .
C10 C11 1.382(4) .
O5 C13 1.456(5) .
O5' C13' 1.464(5) .

loop_
_geom_hbond_atom_site_label_D
_geom_hbond_atom_site_label_H
_geom_hbond_atom_site_label_A
_geom_hbond_distance_DH
_geom_hbond_distance_HA
_geom_hbond_distance_DA
_geom_hbond_angle_DHA
O5 H5A O2 0.95 1.97 2.903(10) 168.2
O5' H5B O2 0.95 1.88 2.804(8) 162.4

loop_
_geom_torsion_atom_site_label_1
_geom_torsion_atom_site_label_2
_geom_torsion_atom_site_label_3
_geom_torsion_atom_site_label_4
_geom_torsion
_geom_torsion_site_symmetry_1
O3 Cu N1 C1 -86.0(3) 2_655
O1 Cu N1 C1 104.6(3) 4_454
N2 Cu N1 C1 111(2) .
O4 Cu N1 C1 10.4(3) 2
O3 Cu N1 C5 99.2(3) 2_655
O1 Cu N1 C5 -70.2(3) 4_454
N2 Cu N1 C5 -64(2) .
O4 Cu N1 C5 -164.3(3) 2
O3 Cu N2 C11 -13.4(3) 2_655
O1 Cu N2 C11 156.0(3) 4_454
N1 Cu N2 C11 150.0(19) .
O4 Cu N2 C11 -109.7(3) 2
O3 Cu N2 C7 165.7(3) 2_655
O1 Cu N2 C7 -24.9(3) 4_454
N1 Cu N2 C7 -31(2) .
O4 Cu N2 C7 69.4(3) 2
C5 N1 C1 C2 2.0(6) .
Cu N1 C1 C2 -172.8(3) .
N1 C1 C2 C3 -0.4(6) .
C1 C2 C3 C4 -1.2(5) .
C1 C2 C3 C6 -178.5(4) .
C2 C3 C4 C5 1.0(5) .
C6 C3 C4 C5 178.4(3) .
C1 N1 C5 C4 -2.2(5) .
Cu N1 C5 C4 172.9(3) .
C3 C4 C5 N1 0.7(5) .
Cu O1 C6 O2 -11.2(5) 4
Cu O1 C6 C3 167.5(2) 4
C2 C3 C6 O2 175.0(3) .
C4 C3 C6 O2 -2.3(5) .
C2 C3 C6 O1 -3.8(5) .
C4 C3 C6 O1 178.9(3) .
C11 N2 C7 C8 -1.5(5) .
Cu N2 C7 C8 179.4(3) .
N2 C7 C8 C9 -1.0(6) .
C7 C8 C9 C10 1.9(6) .
C7 C8 C9 C12 -178.3(3) .
C8 C9 C10 C11 -0.4(5) .
C12 C9 C10 C11 179.8(3) .
C7 N2 C11 C10 3.1(5) .
Cu N2 C11 C10 -177.9(3) .
C9 C10 C11 N2 -2.1(5) .
Cu O4 C12 O3 112.6(3) 2_554
Cu O4 C12 C9 -68.0(4) 2_554
Cu O3 C12 O4 7.9(5) 2_454
Cu O3 C12 C9 -171.5(2) 2_454
C10 C9 C12 O4 -21.0(5) .
C8 C9 C12 O4 159.2(4) .
C10 C9 C12 O3 158.4(3) .
C8 C9 C12 O3 -21.3(5) .
